data_4034524
loop_
_publ_author_name
'Kang, Kyoungmin'
'Nishimoto, Yoshihiro'
'Yasuda, Makoto'

_publ_section_title
;
 Regio- and Stereoselective Carboindation of Internal Alkynyl Ethers with
 Organosilicon or -stannane Nucleophiles.
;
_journal_issue 21
_journal_name_full 'The Journal of organic chemistry'
_journal_page_first 13345
_journal_page_last 13363
_journal_paper_doi 10.1021/acs.joc.9b01505
_journal_volume 84
_journal_year 2019
_chemical_formula_moiety 'C23 H21 Br4 I2 In N2 O3'
_chemical_formula_sum 'C23 H21 Br4 I2 In N2 O3'
_chemical_formula_weight 1061.68
_space_group_crystal_system orthorhombic
_space_group_IT_number 61
_space_group_name_Hall '-P 2ac 2ab'
_space_group_name_H-M_alt 'P b c a'
_atom_sites_solution_hydrogens geom
_atom_sites_solution_primary direct
_atom_sites_solution_secondary difmap
_cell_angle_alpha 90.0000
_cell_angle_beta 90.0000
_cell_angle_gamma 90.0000
_cell_formula_units_Z 8
_cell_length_a 19.2816(6)
_cell_length_b 14.7591(4)
_cell_length_c 20.9864(7)
_cell_measurement_reflns_used 11492
_cell_measurement_temperature 123
_cell_measurement_theta_max 30.07
_cell_measurement_theta_min 2.10
_cell_volume 5972.3(3)
_computing_cell_refinement 'CrysAlisPro 1.171.39.31d (Rigaku OD, 2017)'
_computing_data_collection 'CrysAlisPro 1.171.39.31d (Rigaku OD, 2017)'
_computing_data_reduction 'CrysAlisPro 1.171.39.31d (Rigaku OD, 2017)'
_computing_molecular_graphics 'CrystalStructure 4.2.5'
_computing_publication_material 'CrystalStructure 4.2.5 (Rigaku, 2017)'
_computing_structure_refinement 'CRYSTALS (Carruthers, et al., 1999)'
_computing_structure_solution 'SIR92 (Altomare, et al., 1994)'
_diffrn_ambient_temperature 123
_diffrn_detector_area_resol_mean 5.811
_diffrn_measured_fraction_theta_full 0.983
_diffrn_measured_fraction_theta_max 0.818
_diffrn_measurement_device_type 'Rigaku XtaLAB P200'
_diffrn_measurement_method \w
_diffrn_radiation_type 'Mo K\a'
_diffrn_radiation_wavelength 0.71073
_diffrn_reflns_av_R_equivalents 0.0527
_diffrn_reflns_limit_h_max 23
_diffrn_reflns_limit_h_min -25
_diffrn_reflns_limit_k_max 20
_diffrn_reflns_limit_k_min -16
_diffrn_reflns_limit_l_max 26
_diffrn_reflns_limit_l_min -23
_diffrn_reflns_number 38695
_diffrn_reflns_theta_full 27.51
_diffrn_reflns_theta_max 30.90
_diffrn_reflns_theta_min 1.941
_diffrn_standards_number 0
_exptl_absorpt_coefficient_mu 8.255
_exptl_absorpt_correction_T_max 1.000
_exptl_absorpt_correction_T_min 0.342
_exptl_absorpt_correction_type multi-scan
_exptl_absorpt_process_details
;
CrysAlisPro 1.171.39.31d (Rigaku Oxford Diffraction, 2017)
Empirical absorption correction using spherical harmonics,
 implemented in SCALE3 ABSPACK scaling algorithm.
;
_exptl_crystal_colour nONE
_exptl_crystal_density_diffrn 2.361
_exptl_crystal_density_method 'not measured'
_exptl_crystal_description nONE
_exptl_crystal_F_000 3936.00
_refine_diff_density_max 2.230
_refine_diff_density_min -1.660
_refine_ls_extinction_method none
_refine_ls_goodness_of_fit_ref 1.663
_refine_ls_hydrogen_treatment constr
_refine_ls_number_parameters 337
_refine_ls_number_reflns 7726
_refine_ls_R_factor_gt 0.0456
_refine_ls_shift/su_max 0.026
_refine_ls_structure_factor_coef F
_refine_ls_weighting_details 'w = 1/\s^2^(Fo)'
_refine_ls_weighting_scheme sigma
_refine_ls_wR_factor_ref 0.0332
_reflns_number_gt 6106
_reflns_number_total 7727
_reflns_threshold_expression F>2.0\s(F)
_cod_data_source_file jo9b01505_si_002.cif
_cod_data_source_block 4aa/3,5-Br2Py
_cod_database_code 4034524

loop_
_space_group_symop_id
_space_group_symop_operation_xyz
1 +X,+Y,+Z
2 1/2+X,1/2-Y,-Z
3 -X,1/2+Y,1/2-Z
4 1/2-X,-Y,1/2+Z
5 -X,-Y,-Z
6 -1/2-X,-1/2+Y,+Z
7 +X,-1/2-Y,-1/2+Z
8 -1/2+X,+Y,-1/2-Z

loop_
_atom_site_label
_atom_site_type_symbol
_atom_site_fract_x
_atom_site_fract_y
_atom_site_fract_z
_atom_site_U_iso_or_equiv
_atom_site_adp_type
_atom_site_occupancy
_atom_site_site_symmetry_multiplicity
_atom_site_calc_flag
_atom_site_refinement_flags
I1 I 0.08592(2) 0.31466(2) 0.15846(2) 0.02559(9) Uani 1 8 d .
I2 I 0.02394(2) 0.05851(2) 0.24133(2) 0.02732(9) Uani 1 8 d .
In1 In 0.061490(10) 0.22960(2) 0.27184(2) 0.01726(8) Uani 1 8 d .
Br1 Br 0.31927(2) 0.04347(3) 0.15960(3) 0.03184(15) Uani 1 8 d .
Br2 Br 0.33569(3) 0.18103(4) 0.41076(3) 0.03970(17) Uani 1 8 d .
Br3 Br 0.28867(2) 0.27417(3) 0.08406(3) 0.02860(14) Uani 1 8 d .
Br4 Br 0.29862(2) 0.42856(3) 0.33133(3) 0.02964(14) Uani 1 8 d .
O1 O 0.03330(16) 0.1665(2) 0.40490(17) 0.0321(10) Uani 1 8 d .
O2 O 0.17394(18) 0.3268(2) 0.48851(19) 0.0421(12) Uani 1 8 d .
O3 O 0.09609(18) 0.4185(3) 0.5342(2) 0.0428(12) Uani 1 8 d .
N1 N 0.18393(17) 0.1813(2) 0.2752(2) 0.0198(10) Uani 1 8 d .
N2 N 0.43641(17) 0.2811(2) 0.22539(19) 0.0194(10) Uani 1 8 d .
C1 C 0.1149(3) 0.3465(4) 0.5003(3) 0.0373(17) Uani 1 8 d .
C2 C 0.0524(3) 0.2884(4) 0.4807(3) 0.0427(18) Uani 1 8 d .
C3 C 0.0585(2) 0.2551(3) 0.4130(3) 0.0295(15) Uani 1 8 d .
C4 C 0.0743(2) 0.3018(3) 0.3602(3) 0.0231(13) Uani 1 8 d .
C5 C 0.0946(2) 0.3993(3) 0.3604(3) 0.0346(16) Uani 1 8 d .
C6 C -0.0164(3) 0.3291(4) 0.4948(3) 0.058(2) Uani 1 8 d .
C7 C 0.1511(3) 0.4749(4) 0.5574(4) 0.060(2) Uani 1 8 d .
C8 C 0.0686(3) 0.0940(4) 0.4329(3) 0.0319(15) Uani 1 8 d .
C9 C 0.1315(3) 0.1034(4) 0.4642(3) 0.0409(18) Uani 1 8 d .
C10 C 0.1615(3) 0.0262(4) 0.4904(3) 0.051(2) Uani 1 8 d .
C11 C 0.1304(3) -0.0569(4) 0.4847(3) 0.050(2) Uani 1 8 d .
C12 C 0.0689(3) -0.0645(4) 0.4525(3) 0.0459(19) Uani 1 8 d .
C13 C 0.0376(3) 0.0101(4) 0.4268(3) 0.0356(16) Uani 1 8 d .
C14 C 0.2202(2) 0.1935(3) 0.3284(2) 0.0194(12) Uani 1 8 d .
C15 C 0.2879(2) 0.1619(3) 0.3342(2) 0.0224(13) Uani 1 8 d .
C16 C 0.3189(2) 0.1181(3) 0.2843(2) 0.0218(13) Uani 1 8 d .
C17 C 0.2801(2) 0.1053(3) 0.2291(2) 0.0214(13) Uani 1 8 d .
C18 C 0.2133(2) 0.1377(3) 0.2265(2) 0.0209(13) Uani 1 8 d .
C19 C 0.4016(2) 0.2657(3) 0.1709(2) 0.0212(13) Uani 1 8 d .
C20 C 0.3353(2) 0.2984(3) 0.1610(2) 0.0201(12) Uani 1 8 d .
C21 C 0.3025(2) 0.3476(3) 0.2088(2) 0.0187(12) Uani 1 8 d .
C22 C 0.3383(2) 0.3624(3) 0.2640(2) 0.0189(12) Uani 1 8 d .
C23 C 0.4052(2) 0.3287(3) 0.2708(2) 0.0194(12) Uani 1 8 d .
H1 H 0.15324 0.15909 0.46954 0.0490 Uiso 1 8 calc R
H2 H 0.20427 0.02907 0.51089 0.0605 Uiso 1 8 calc R
H3 H 0.15043 -0.10727 0.50407 0.0594 Uiso 1 8 calc R
H4 H 0.04847 -0.12115 0.44778 0.0551 Uiso 1 8 calc R
H5 H -0.00464 0.00589 0.40563 0.0427 Uiso 1 8 calc R
H6 H 0.20038 0.22467 0.3623 0.0232 Uiso 1 8 calc R
H7 H 0.36431 0.09739 0.28771 0.0260 Uiso 1 8 calc R
H8 H 0.18747 0.1286 0.18959 0.0250 Uiso 1 8 calc R
H9 H 0.4231 0.23255 0.13879 0.0254 Uiso 1 8 calc R
H10 H 0.25834 0.37104 0.20228 0.0224 Uiso 1 8 calc R
H11 H 0.42896 0.34049 0.30849 0.0232 Uiso 1 8 calc R
H12 H -0.05283 0.28606 0.48738 0.0701 Uiso 1 8 calc R
H13 H -0.0185 0.34983 0.5381 0.0701 Uiso 1 8 calc R
H14 H -0.02203 0.37976 0.46651 0.0702 Uiso 1 8 calc R
H15 H 0.17827 0.49731 0.52251 0.0721 Uiso 1 8 calc R
H16 H 0.13222 0.52505 0.58088 0.0721 Uiso 1 8 calc R
H17 H 0.17991 0.43926 0.58503 0.0720 Uiso 1 8 calc R
H18 H 0.1361 0.4069 0.38508 0.0417 Uiso 1 8 calc R
H19 H 0.10291 0.41865 0.3174 0.0415 Uiso 1 8 calc R
H20 H 0.05805 0.43515 0.37859 0.0418 Uiso 1 8 calc R
H21 H 0.05463 0.23486 0.50826 0.0513 Uiso 1 8 calc R

loop_
_atom_site_aniso_label
_atom_site_aniso_U_11
_atom_site_aniso_U_22
_atom_site_aniso_U_33
_atom_site_aniso_U_12
_atom_site_aniso_U_13
_atom_site_aniso_U_23
I1 0.02318(16) 0.03280(17) 0.02078(19) 0.00129(12) 0.00244(14) 0.00824(13)
I2 0.02211(16) 0.02243(14) 0.0374(2) -0.00084(11) -0.00453(14) -0.00393(13)
In1 0.01503(16) 0.02196(15) 0.01479(19) 0.00069(11) -0.00093(13) -0.00007(13)
Br1 0.0251(3) 0.0321(3) 0.0383(4) 0.00221(19) 0.0078(2) -0.0116(2)
Br2 0.0308(3) 0.0620(4) 0.0263(4) 0.0031(2) -0.0144(2) 0.0023(3)
Br3 0.0239(3) 0.0432(3) 0.0187(3) 0.0033(2) -0.0046(2) -0.0002(2)
Br4 0.0262(3) 0.0365(3) 0.0262(3) 0.00905(19) 0.0021(2) -0.0072(2)
O1 0.0283(19) 0.045(2) 0.022(2) -0.0116(15) -0.0028(16) 0.0023(16)
O2 0.026(2) 0.064(2) 0.037(3) -0.0084(17) -0.0019(18) -0.0068(19)
O3 0.039(2) 0.055(2) 0.034(3) -0.0078(17) -0.0072(19) -0.0073(19)
N1 0.0153(19) 0.0235(19) 0.021(2) 0.0012(14) 0.0005(17) 0.0006(16)
N2 0.0171(19) 0.0198(18) 0.021(2) -0.0005(14) -0.0007(17) 0.0013(16)
C1 0.034(3) 0.061(4) 0.017(3) -0.010(2) 0.002(2) -0.002(3)
C2 0.035(3) 0.069(4) 0.024(4) -0.018(3) 0.000(3) -0.010(3)
C3 0.021(3) 0.046(3) 0.021(3) -0.000(2) -0.003(2) -0.007(2)
C4 0.012(2) 0.033(3) 0.025(3) 0.0047(17) -0.0037(19) -0.005(2)
C5 0.030(3) 0.032(3) 0.041(4) 0.005(2) -0.012(2) -0.008(2)
C6 0.028(3) 0.097(5) 0.051(5) -0.016(3) 0.014(3) -0.041(4)
C7 0.060(4) 0.056(4) 0.064(6) -0.020(3) -0.015(4) -0.009(4)
C8 0.032(3) 0.050(3) 0.014(3) -0.001(2) 0.001(2) 0.007(2)
C9 0.039(3) 0.057(4) 0.027(4) -0.008(3) -0.002(3) 0.009(3)
C10 0.051(4) 0.073(4) 0.027(4) 0.012(3) -0.009(3) 0.008(3)
C11 0.069(4) 0.058(4) 0.021(4) 0.012(3) 0.004(3) 0.013(3)
C12 0.064(4) 0.051(4) 0.022(4) 0.000(3) 0.014(3) 0.005(3)
C13 0.036(3) 0.053(3) 0.018(3) -0.009(2) 0.006(2) -0.000(2)
C14 0.018(2) 0.024(2) 0.016(3) -0.0005(17) -0.0014(19) 0.0022(19)
C15 0.021(2) 0.027(2) 0.019(3) -0.0022(18) -0.004(2) 0.004(2)
C16 0.013(2) 0.023(2) 0.029(3) 0.0012(17) -0.004(2) 0.008(2)
C17 0.018(2) 0.021(2) 0.025(3) -0.0012(16) 0.007(2) -0.0001(19)
C18 0.015(2) 0.029(2) 0.018(3) -0.0027(17) -0.0011(19) 0.002(2)
C19 0.021(2) 0.023(2) 0.019(3) -0.0006(17) 0.003(2) -0.0002(19)
C20 0.022(2) 0.023(2) 0.015(3) -0.0015(17) -0.003(2) 0.0041(19)
C21 0.013(2) 0.021(2) 0.022(3) 0.0013(16) -0.0029(19) 0.0041(19)
C22 0.018(2) 0.019(2) 0.019(3) 0.0001(16) 0.0036(19) 0.0024(18)
C23 0.020(2) 0.020(2) 0.018(3) -0.0022(16) -0.002(2) -0.0003(18)

loop_
_atom_type_symbol
_atom_type_description
_atom_type_scat_dispersion_real
_atom_type_scat_dispersion_imag
_atom_type_scat_source
C C 0.0033 0.0016
;
International Tables for Crystallography
(Vol. C, Tables 4.2.6.8 and 6.1.1.4)
;
H H 0.0000 0.0000
;
International Tables for Crystallography
(Vol. C, Table 6.1.1.4)
;
Br Br -0.2901 2.4595
;
International Tables for Crystallography
(Vol. C, Tables 4.2.6.8 and 6.1.1.4)
;
I I -0.4742 1.8119
;
International Tables for Crystallography
(Vol. C, Tables 4.2.6.8 and 6.1.1.4)
;
In In -0.7276 1.3100
;
International Tables for Crystallography
(Vol. C, Tables 4.2.6.8 and 6.1.1.4)
;
N N 0.0061 0.0033
;
International Tables for Crystallography
(Vol. C, Tables 4.2.6.8 and 6.1.1.4)
;
O O 0.0106 0.0060
;
International Tables for Crystallography
(Vol. C, Tables 4.2.6.8 and 6.1.1.4)
;

loop_
_geom_angle_atom_site_label_1
_geom_angle_atom_site_label_2
_geom_angle_atom_site_label_3
_geom_angle
_geom_angle_publ_flag
_geom_angle_site_symmetry_1
_geom_angle_site_symmetry_3
I1 In1 I2 105.614(18) yes . .
I1 In1 N1 89.59(9) yes . .
I1 In1 N2 92.65(9) yes . 8_556
I1 In1 C4 120.22(12) yes . .
I2 In1 N1 89.62(8) yes . .
I2 In1 N2 91.77(8) yes . 8_556
I2 In1 C4 134.16(12) yes . .
N1 In1 N2 176.95(13) yes . 8_556
N1 In1 C4 90.49(14) yes . .
N2 In1 C4 86.60(14) yes 8_556 .
C3 O1 C8 119.6(4) yes . .
C1 O3 C7 116.4(4) yes . .
In1 N1 C14 119.3(3) yes . .
In1 N1 C18 121.5(3) yes . .
C14 N1 C18 119.0(4) yes . .
In1 N2 C19 116.4(3) yes 8_656 .
In1 N2 C23 125.0(3) yes 8_656 .
C19 N2 C23 118.3(4) yes . .
O2 C1 O3 124.3(5) yes . .
O2 C1 C2 123.6(5) yes . .
O3 C1 C2 112.1(4) yes . .
C1 C2 C3 111.9(4) yes . .
C1 C2 C6 114.9(5) yes . .
C3 C2 C6 112.9(5) yes . .
O1 C3 C2 113.0(4) yes . .
O1 C3 C4 117.2(5) yes . .
C2 C3 C4 129.0(5) yes . .
In1 C4 C3 115.6(3) yes . .
In1 C4 C5 120.7(4) yes . .
C3 C4 C5 123.6(5) yes . .
O1 C8 C9 123.3(5) yes . .
O1 C8 C13 115.9(4) yes . .
C9 C8 C13 120.8(5) yes . .
C8 C9 C10 118.1(5) yes . .
C9 C10 C11 121.1(6) yes . .
C10 C11 C12 119.6(6) yes . .
C11 C12 C13 120.8(5) yes . .
C8 C13 C12 119.6(5) yes . .
N1 C14 C15 121.4(4) yes . .
Br2 C15 C14 119.0(4) yes . .
Br2 C15 C16 120.8(3) yes . .
C14 C15 C16 120.2(4) yes . .
C15 C16 C17 117.7(4) yes . .
Br1 C17 C16 119.7(3) yes . .
Br1 C17 C18 121.0(4) yes . .
C16 C17 C18 119.3(4) yes . .
N1 C18 C17 122.3(4) yes . .
N2 C19 C20 122.0(4) yes . .
Br3 C20 C19 120.3(3) yes . .
Br3 C20 C21 120.1(3) yes . .
C19 C20 C21 119.6(4) yes . .
C20 C21 C22 117.8(4) yes . .
Br4 C22 C21 121.0(3) yes . .
Br4 C22 C23 119.1(4) yes . .
C21 C22 C23 119.9(4) yes . .
N2 C23 C22 122.4(4) yes . .
C1 C2 H21 104.949 no . .
C3 C2 H21 106.849 no . .
C6 C2 H21 104.355 no . .
C4 C5 H18 109.452 no . .
C4 C5 H19 109.150 no . .
C4 C5 H20 109.895 no . .
H18 C5 H19 109.446 no . .
H18 C5 H20 109.450 no . .
H19 C5 H20 109.433 no . .
C2 C6 H12 110.672 no . .
C2 C6 H13 110.763 no . .
C2 C6 H14 107.044 no . .
H12 C6 H13 109.438 no . .
H12 C6 H14 109.442 no . .
H13 C6 H14 109.440 no . .
O3 C7 H15 110.103 no . .
O3 C7 H16 110.002 no . .
O3 C7 H17 108.395 no . .
H15 C7 H16 109.441 no . .
H15 C7 H17 109.441 no . .
H16 C7 H17 109.440 no . .
C8 C9 H1 122.689 no . .
C10 C9 H1 119.208 no . .
C9 C10 H2 120.995 no . .
C11 C10 H2 117.906 no . .
C10 C11 H3 119.704 no . .
C12 C11 H3 120.625 no . .
C11 C12 H4 119.536 no . .
C13 C12 H4 119.663 no . .
C8 C13 H5 118.903 no . .
C12 C13 H5 121.446 no . .
N1 C14 H6 119.515 no . .
C15 C14 H6 119.028 no . .
C15 C16 H7 120.616 no . .
C17 C16 H7 121.640 no . .
N1 C18 H8 118.680 no . .
C17 C18 H8 119.026 no . .
N2 C19 H9 118.793 no . .
C20 C19 H9 119.193 no . .
C20 C21 H10 120.301 no . .
C22 C21 H10 121.865 no . .
N2 C23 H11 119.116 no . .
C22 C23 H11 118.503 no . .

loop_
_geom_bond_atom_site_label_1
_geom_bond_atom_site_label_2
_geom_bond_distance
_geom_bond_publ_flag
_geom_bond_site_symmetry_2
I1 In1 2.7312(6) yes .
I2 In1 2.7038(4) yes .
In1 N1 2.467(3) yes .
In1 N2 2.529(3) yes 8_556
In1 C4 2.152(5) yes .
Br1 C17 1.879(5) yes .
Br2 C15 1.874(5) yes .
Br3 C20 1.882(5) yes .
Br4 C22 1.881(4) yes .
O1 C3 1.405(6) yes .
O1 C8 1.397(6) yes .
O2 C1 1.200(6) yes .
O3 C1 1.329(7) yes .
O3 C7 1.434(7) yes .
N1 C14 1.329(6) yes .
N1 C18 1.335(6) yes .
N2 C19 1.346(6) yes .
N2 C23 1.328(6) yes .
C1 C2 1.536(8) yes .
C2 C3 1.508(8) yes .
C2 C6 1.486(8) yes .
C3 C4 1.340(7) yes .
C4 C5 1.492(6) yes .
C8 C9 1.386(7) yes .
C8 C13 1.381(7) yes .
C9 C10 1.391(9) yes .
C10 C11 1.371(9) yes .
C11 C12 1.370(9) yes .
C12 C13 1.367(8) yes .
C14 C15 1.391(6) yes .
C15 C16 1.367(7) yes .
C16 C17 1.393(7) yes .
C17 C18 1.374(6) yes .
C19 C20 1.382(6) yes .
C20 C21 1.390(6) yes .
C21 C22 1.366(7) yes .
C22 C23 1.390(6) yes .
C2 H21 0.980 no .
C5 H18 0.960 no .
C5 H19 0.960 no .
C5 H20 0.960 no .
C6 H12 0.960 no .
C6 H13 0.960 no .
C6 H14 0.960 no .
C7 H15 0.960 no .
C7 H16 0.960 no .
C7 H17 0.960 no .
C9 H1 0.930 no .
C10 H2 0.930 no .
C11 H3 0.930 no .
C12 H4 0.930 no .
C13 H5 0.930 no .
C14 H6 0.930 no .
C16 H7 0.930 no .
C18 H8 0.930 no .
C19 H9 0.930 no .
C21 H10 0.930 no .
C23 H11 0.930 no .

loop_
_geom_contact_atom_site_label_1
_geom_contact_atom_site_label_2
_geom_contact_distance
_geom_contact_publ_flag
_geom_contact_site_symmetry_2
In1 O1 2.994(4) no .
O1 C6 3.200(7) no .
O1 C19 3.335(5) no 8_556
O2 C3 2.931(6) no .
O2 C4 3.329(6) no .
O2 C5 3.273(7) no .
O2 C7 2.658(7) no .
O2 C9 3.436(7) no .
O3 C3 3.579(7) no .
O3 C6 2.670(7) no .
N1 C16 2.771(5) no .
N2 C16 3.528(5) no .
N2 C21 2.783(5) no .
C1 C4 3.114(8) no .
C1 C5 3.063(8) no .
C2 C5 3.117(8) no .
C2 C8 3.056(8) no .
C2 C9 3.146(8) no .
C3 C9 2.855(7) no .
C3 C19 3.504(7) no 8_556
C4 C6 3.346(8) no .
C4 C8 3.426(7) no .
C4 C14 3.304(6) no .
C4 C19 3.434(6) no 8_556
C8 C11 2.751(8) no .
C9 C12 2.766(8) no .
C9 C14 3.581(7) no .
C10 C13 2.748(8) no .
C14 C17 2.714(6) no .
C15 C18 2.703(7) no .
C15 C22 3.446(6) no .
C15 C23 3.599(6) no .
C16 C19 3.599(6) no .
C16 C23 3.537(6) no .
C17 C19 3.548(6) no .
C17 C20 3.363(6) no .
C18 C21 3.563(6) no .
C19 C22 2.710(6) no .
C20 C23 2.708(7) no .
Br2 C6 3.477(6) no 2_556
Br3 O2 3.337(4) no 7_565
Br4 C11 3.505(6) no 6_665
O2 Br3 3.337(4) no 7_566
C6 Br2 3.477(6) no 2_456
C11 Br4 3.505(6) no 6_655
C12 C13 3.359(8) no 5_556
C13 C12 3.359(8) no 5_556
C13 C13 3.412(8) no 5_556
I1 H8 3.4354 no .
I1 H10 3.5483 no .
I1 H11 3.1282 no 8_556
I2 H5 3.5771 no .
I2 H7 3.1897 no 8_556
I2 H8 3.4916 no .
In1 H6 3.2835 no .
In1 H8 3.3320 no .
In1 H9 3.2619 no 8_556
In1 H11 3.4714 no 8_556
In1 H19 3.0557 no .
Br1 H7 2.9353 no .
Br1 H8 2.9040 no .
Br1 H9 3.4622 no .
Br2 H6 2.8733 no .
Br2 H7 2.9150 no .
Br3 H9 2.9009 no .
Br3 H10 2.9226 no .
Br3 H12 3.4086 no 8_656
Br4 H10 2.9426 no .
Br4 H11 2.8697 no .
Br4 H18 3.3458 no .
O1 H1 2.6834 no .
O1 H5 2.4805 no .
O1 H6 3.4519 no .
O1 H9 2.5113 no 8_556
O1 H12 2.9781 no .
O1 H14 3.5663 no .
O1 H21 2.4275 no .
O2 H1 2.5388 no .
O2 H6 3.0900 no .
O2 H15 2.6170 no .
O2 H17 2.6212 no .
O2 H18 2.5771 no .
O2 H20 3.5877 no .
O2 H21 2.7029 no .
O3 H13 2.4324 no .
O3 H14 2.7442 no .
O3 H18 3.2271 no .
O3 H20 3.3554 no .
O3 H21 2.8781 no .
N1 H10 3.4990 no .
N2 H7 3.3161 no .
C1 H1 2.9353 no .
C1 H12 3.3665 no .
C1 H13 2.6926 no .
C1 H14 2.7781 no .
C1 H15 2.5809 no .
C1 H16 3.1484 no .
C1 H17 2.5698 no .
C1 H18 2.6093 no .
C1 H20 3.0723 no .
C2 H1 2.7343 no .
C2 H18 3.1129 no .
C2 H20 3.0489 no .
C3 H1 2.5987 no .
C3 H6 2.9695 no .
C3 H9 2.8472 no 8_556
C3 H12 2.6932 no .
C3 H13 3.3246 no .
C3 H14 2.6567 no .
C3 H18 2.7574 no .
C3 H19 3.2536 no .
C3 H20 2.7540 no .
C4 H1 3.4667 no .
C4 H6 2.6849 no .
C4 H9 3.0886 no 8_556
C4 H14 3.1228 no .
C4 H21 3.2824 no .
C5 H6 3.2874 no .
C5 H14 3.1777 no .
C6 H9 3.3540 no 8_556
C6 H20 3.2332 no .
C8 H2 3.2312 no .
C8 H4 3.2142 no .
C8 H6 3.5167 no .
C8 H21 2.6267 no .
C9 H3 3.2401 no .
C9 H5 3.2356 no .
C9 H6 3.0894 no .
C9 H21 2.6107 no .
C10 H4 3.2071 no .
C11 H1 3.2344 no .
C11 H5 3.2247 no .
C12 H2 3.1965 no .
C13 H1 3.2573 no .
C13 H3 3.2192 no .
C14 H1 3.2715 no .
C14 H7 3.2340 no .
C14 H8 3.1306 no .
C16 H6 3.2206 no .
C16 H8 3.2250 no .
C18 H6 3.1365 no .
C18 H7 3.2377 no .
C18 H10 3.5880 no .
C19 H7 3.5638 no .
C19 H10 3.2372 no .
C19 H11 3.1366 no .
C19 H12 3.4486 no 8_656
C21 H9 3.2318 no .
C21 H11 3.2141 no .
C23 H7 3.5223 no .
C23 H9 3.1319 no .
C23 H10 3.2374 no .
H1 H2 2.3246 no .
H1 H6 2.6131 no .
H1 H21 2.3508 no .
H2 H3 2.2688 no .
H3 H4 2.3027 no .
H4 H5 2.3123 no .
H6 H18 2.9997 no .
H6 H19 3.5520 no .
H9 H12 2.8018 no 8_656
H9 H14 3.2747 no 8_656
H12 H21 2.2486 no .
H13 H21 2.2934 no .
H14 H18 3.5181 no .
H14 H20 2.5411 no .
H14 H21 2.7434 no .
H15 H18 3.2803 no .
I1 H4 3.5473 no 3_555
I1 H5 3.4973 no 3_555
I1 H21 3.2915 no 7_565
I2 H19 3.4296 no 3_545
I2 H20 3.4854 no 3_545
Br1 H2 3.3305 no 4_554
Br1 H3 3.4470 no 4_554
Br1 H10 3.0852 no 6_655
Br1 H17 3.1200 no 7_565
Br2 H12 3.0702 no 2_556
Br2 H13 3.0436 no 2_556
Br2 H15 3.5951 no 6_655
Br3 H3 3.2039 no 4_554
Br3 H16 3.3335 no 4_564
O1 H4 3.5344 no 5_556
O2 H3 3.5385 no 6_665
O3 H14 3.3019 no 5_566
C2 H4 3.4827 no 5_556
C5 H7 3.3915 no 6_665
C6 H4 3.3555 no 5_556
C6 H16 3.4841 no 5_566
C7 H2 3.0616 no 6_665
C7 H8 3.2432 no 7_566
C7 H14 3.3232 no 5_566
C8 H4 3.3960 no 5_556
C10 H15 3.1899 no 6_655
C11 H5 3.4269 no 5_556
C12 H5 3.3386 no 5_556
C12 H11 3.3325 no 6_655
C12 H12 3.5188 no 5_556
C12 H21 3.5603 no 5_556
C13 H4 3.5176 no 5_556
C13 H5 3.5822 no 5_556
C13 H11 3.5837 no 6_655
C16 H19 3.3797 no 6_655
C17 H10 3.5802 no 6_655
C18 H17 3.2425 no 7_565
C20 H16 3.1628 no 4_564
C21 H16 3.5107 no 4_564
H2 Br1 3.3305 no 4_555
H2 C7 3.0616 no 6_655
H2 H15 2.3256 no 6_655
H2 H16 3.4786 no 6_655
H2 H17 3.0274 no 6_655
H3 Br1 3.4470 no 4_555
H3 Br3 3.2039 no 4_555
H3 O2 3.5385 no 6_655
H3 H12 3.2460 no 5_556
H4 I1 3.5473 no 3_545
H4 O1 3.5344 no 5_556
H4 C2 3.4827 no 5_556
H4 C6 3.3555 no 5_556
H4 C8 3.3960 no 5_556
H4 C13 3.5176 no 5_556
H4 H11 3.0092 no 6_655
H4 H12 2.7898 no 5_556
H4 H13 3.4370 no 5_556
H4 H21 2.7604 no 5_556
H5 I1 3.4973 no 3_545
H5 C11 3.4269 no 5_556
H5 C12 3.3386 no 5_556
H5 C13 3.5822 no 5_556
H5 H11 3.4992 no 6_655
H7 C5 3.3915 no 6_655
H7 H18 3.4756 no 6_655
H7 H19 2.7833 no 6_655
H7 H20 3.4077 no 6_655
H8 C7 3.2432 no 7_565
H8 H16 3.3886 no 7_565
H8 H17 2.4165 no 7_565
H10 Br1 3.0852 no 6_665
H10 C17 3.5802 no 6_665
H11 C12 3.3325 no 6_665
H11 C13 3.5837 no 6_665
H11 H4 3.0092 no 6_665
H11 H5 3.4992 no 6_665
H12 Br2 3.0702 no 2_456
H12 C12 3.5188 no 5_556
H12 H3 3.2460 no 5_556
H12 H4 2.7898 no 5_556
H12 H16 3.4882 no 5_566
H13 Br2 3.0436 no 2_456
H13 H4 3.4370 no 5_556
H14 O3 3.3019 no 5_566
H14 C7 3.3232 no 5_566
H14 H15 3.5243 no 5_566
H14 H16 2.7344 no 5_566
H15 Br2 3.5951 no 6_665
H15 C10 3.1899 no 6_665
H15 H2 2.3256 no 6_665
H15 H14 3.5243 no 5_566
H16 Br3 3.3335 no 4_565
H16 C6 3.4841 no 5_566
H16 C20 3.1628 no 4_565
H16 C21 3.5107 no 4_565
H16 H2 3.4786 no 6_665
H16 H8 3.3886 no 7_566
H16 H12 3.4882 no 5_566
H16 H14 2.7344 no 5_566
H17 Br1 3.1200 no 7_566
H17 C18 3.2425 no 7_566
H17 H2 3.0274 no 6_665
H17 H8 2.4165 no 7_566
H18 H7 3.4756 no 6_665
H19 I2 3.4296 no 3_555
H19 C16 3.3797 no 6_665
H19 H7 2.7833 no 6_665
H20 I2 3.4854 no 3_555
H20 H7 3.4077 no 6_665
H21 I1 3.2915 no 7_566
H21 C12 3.5603 no 5_556
H21 H4 2.7604 no 5_556

loop_
_geom_torsion_atom_site_label_1
_geom_torsion_atom_site_label_2
_geom_torsion_atom_site_label_3
_geom_torsion_atom_site_label_4
_geom_torsion
_geom_torsion_publ_flag
_geom_torsion_site_symmetry_1
_geom_torsion_site_symmetry_3
_geom_torsion_site_symmetry_4
I1 In1 N1 C14 131.8(2) no . . .
I1 In1 N1 C18 -52.8(2) no . . .
I1 In1 N2 C19 -170.94(19) no . 8_556 8_556
I1 In1 N2 C23 2.6(2) no . 8_556 8_556
I1 In1 C4 C3 177.57(18) no . . .
I1 In1 C4 C5 1.7(3) no . . .
I2 In1 N1 C14 -122.6(2) no . . .
I2 In1 N1 C18 52.8(2) no . . .
I2 In1 N2 C19 83.3(2) no . 8_556 8_556
I2 In1 N2 C23 -103.1(2) no . 8_556 8_556
I2 In1 C4 C3 -2.7(4) no . . .
I2 In1 C4 C5 -178.52(14) no . . .
N1 In1 C4 C3 -92.6(3) no . . .
N1 In1 C4 C5 91.5(3) no . . .
C4 In1 N1 C14 11.6(2) no . . .
C4 In1 N1 C18 -173.0(3) no . . .
N2 In1 C4 C3 86.5(3) no 8_556 . .
N2 In1 C4 C5 -89.4(3) no 8_556 . .
C4 In1 N2 C19 -50.8(2) no . 8_556 8_556
C4 In1 N2 C23 122.8(3) no . 8_556 8_556
C3 O1 C8 C9 -5.8(7) no . . .
C3 O1 C8 C13 175.2(4) no . . .
C8 O1 C3 C2 -67.9(5) no . . .
C8 O1 C3 C4 121.5(4) no . . .
C7 O3 C1 O2 -0.0(8) no . . .
C7 O3 C1 C2 177.1(4) no . . .
In1 N1 C14 C15 175.5(2) no . . .
In1 N1 C18 C17 -175.8(2) no . . .
C14 N1 C18 C17 -0.4(6) no . . .
C18 N1 C14 C15 -0.0(6) no . . .
In1 N2 C19 C20 -173.5(2) no 8_656 . .
In1 N2 C23 C22 173.8(2) no 8_656 . .
C19 N2 C23 C22 0.3(6) no . . .
C23 N2 C19 C20 0.5(6) no . . .
O2 C1 C2 C3 -44.2(7) no . . .
O2 C1 C2 C6 -174.7(5) no . . .
O3 C1 C2 C3 138.7(4) no . . .
O3 C1 C2 C6 8.2(7) no . . .
C1 C2 C3 O1 142.5(4) no . . .
C1 C2 C3 C4 -48.4(7) no . . .
C6 C2 C3 O1 -86.0(5) no . . .
C6 C2 C3 C4 83.1(6) no . . .
O1 C3 C4 In1 -2.2(5) no . . .
O1 C3 C4 C5 173.5(3) no . . .
C2 C3 C4 In1 -170.9(4) no . . .
C2 C3 C4 C5 4.8(7) no . . .
O1 C8 C9 C10 179.7(4) no . . .
O1 C8 C13 C12 179.7(4) no . . .
C9 C8 C13 C12 0.7(8) no . . .
C13 C8 C9 C10 -1.3(8) no . . .
C8 C9 C10 C11 0.8(8) no . . .
C9 C10 C11 C12 0.3(9) no . . .
C10 C11 C12 C13 -1.0(9) no . . .
C11 C12 C13 C8 0.5(9) no . . .
N1 C14 C15 Br2 -179.7(3) no . . .
N1 C14 C15 C16 0.9(6) no . . .
Br2 C15 C16 C17 179.3(2) no . . .
C14 C15 C16 C17 -1.3(6) no . . .
C15 C16 C17 Br1 -178.7(3) no . . .
C15 C16 C17 C18 0.9(6) no . . .
Br1 C17 C18 N1 179.6(3) no . . .
C16 C17 C18 N1 -0.1(6) no . . .
N2 C19 C20 Br3 -179.5(3) no . . .
N2 C19 C20 C21 -1.1(6) no . . .
Br3 C20 C21 C22 179.2(2) no . . .
C19 C20 C21 C22 0.8(6) no . . .
C20 C21 C22 Br4 179.7(3) no . . .
C20 C21 C22 C23 0.0(6) no . . .
Br4 C22 C23 N2 179.7(3) no . . .
C21 C22 C23 N2 -0.6(6) no . . .
